data_4348173
loop_
_publ_author_name
'Hu, Junyi'
'Zhan, Lijie'
'Zhang, Guanyun'
'Zhang, Qun'
'Du, Lin'
'Tung, Chen-Ho'
'Wang, Yifeng'

_publ_section_title
;
 Effects of Substitutional Dopants on the Photoresponse of a
 Polyoxotitanate Cluster.
;
_journal_issue 17
_journal_name_full 'Inorganic chemistry'
_journal_page_first 8493
_journal_page_last 8501
_journal_paper_doi 10.1021/acs.inorgchem.6b01071
_journal_volume 55
_journal_year 2016
_chemical_formula_moiety 'C48 H112 O32 Ti12'
_chemical_formula_sum 'C48 H112 O32 Ti12'
_chemical_formula_weight 1776.17
_space_group_crystal_system monoclinic
_space_group_IT_number 14
_space_group_name_Hall '-P 2ybc'
_space_group_name_H-M_alt 'P 1 21/c 1'
_atom_sites_solution_hydrogens geom
_atom_sites_solution_primary direct
_audit_creation_date 2016-04-22
_audit_creation_method
;
Olex2 1.2
(compiled 2016.02.19 svn.r3266 for OlexSys, GUI svn.r5155)
;
_cell_angle_alpha 90
_cell_angle_beta 121.536(17)
_cell_angle_gamma 90
_cell_formula_units_Z 2
_cell_length_a 13.049(4)
_cell_length_b 20.954(7)
_cell_length_c 16.953(4)
_cell_measurement_reflns_used 2925
_cell_measurement_temperature 293(2)
_cell_measurement_theta_max 0.000
_cell_measurement_theta_min 0.000
_cell_volume 3951(2)
_computing_cell_refinement 'SAINT v7.23A (Bruker, 2003)'
_computing_data_reduction 'SAINT v7.23A (Bruker, 2003)'
_computing_molecular_graphics 'Olex2 (Dolomanov et al., 2009)'
_computing_publication_material 'Olex2 (Dolomanov et al., 2009)'
_computing_structure_refinement 'ShelXL (Sheldrick, 2015)'
_computing_structure_solution 'SIR2004 (Burla et al., 2007)'
_diffrn_ambient_temperature 293(2)
_diffrn_measured_fraction_theta_full 0.972
_diffrn_measured_fraction_theta_max 0.999
_diffrn_measurement_device_type 'CCD area detector'
_diffrn_measurement_method 'phi and omega scans'
_diffrn_radiation_type MoK\a
_diffrn_radiation_wavelength 0.71073
_diffrn_reflns_av_R_equivalents 0.1530
_diffrn_reflns_av_unetI/netI 0.1571
_diffrn_reflns_Laue_measured_fraction_full 0.972
_diffrn_reflns_Laue_measured_fraction_max 0.999
_diffrn_reflns_limit_h_max 14
_diffrn_reflns_limit_h_min -15
_diffrn_reflns_limit_k_max 24
_diffrn_reflns_limit_k_min -17
_diffrn_reflns_limit_l_max 20
_diffrn_reflns_limit_l_min -16
_diffrn_reflns_number 18708
_diffrn_reflns_point_group_measured_fraction_full 0.972
_diffrn_reflns_point_group_measured_fraction_max 0.999
_diffrn_reflns_theta_full 25.242
_diffrn_reflns_theta_max 24.999
_diffrn_reflns_theta_min 1.712
_exptl_absorpt_coefficient_mu 1.214
_exptl_crystal_colour colorless
_exptl_crystal_density_diffrn 1.493
_exptl_crystal_description block
_exptl_crystal_F_000 1840
_refine_diff_density_max 1.261
_refine_diff_density_min -1.697
_refine_diff_density_rms 0.328
_refine_ls_extinction_method none
_refine_ls_goodness_of_fit_ref 1.004
_refine_ls_hydrogen_treatment constr
_refine_ls_matrix_type full
_refine_ls_number_parameters 431
_refine_ls_number_reflns 6950
_refine_ls_number_restraints 67
_refine_ls_restrained_S_all 1.010
_refine_ls_R_factor_all 0.1594
_refine_ls_R_factor_gt 0.0897
_refine_ls_shift/su_max 0.000
_refine_ls_shift/su_mean 0.000
_refine_ls_structure_factor_coef Fsqd
_refine_ls_weighting_details 'w=1/[\s^2^(Fo^2^)+(0.1670P)^2^] where P=(Fo^2^+2Fc^2^)/3'
_refine_ls_weighting_scheme calc
_refine_ls_wR_factor_gt 0.2332
_refine_ls_wR_factor_ref 0.2920
_reflns_Friedel_coverage 0.000
_reflns_number_gt 3868
_reflns_number_total 6950
_reflns_threshold_expression 'I > 2\s(I)'
_cod_data_source_file ic6b01071_si_002.cif
_cod_data_source_block {Ti12}
_cod_database_code 4348173
_shelxl_version_number 2013-4
_shelx_space_group_comment
;
The symmetry employed for this shelxl refinement is uniquely defined
by the following loop, which should always be used as a source of
symmetry information in preference to the above space-group names.
They are only intended as comments.
;
_olex2_refinement_description
;
1. Fixed Uiso
 At 1.2 times of:
  All C(H) groups
 At 1.5 times of:
  All C(H,H,H) groups
2. Restrained distances
 C22-C23
 1.5 with sigma of 0.02
3. Uiso/Uaniso restraints and constraints
C1 \\sim C2 \\sim C3 \\sim O2: within 1.7A with sigma of 0.001 and sigma for
terminal atoms of 0.08
C4 \\sim C5 \\sim C6 \\sim O3: within 1.7A with sigma of 0.001 and sigma for
terminal atoms of 0.08
C22 \\sim C23 \\sim C24 \\sim O13: within 1.7A with sigma of 0.001 and sigma
for terminal atoms of 0.08
Uanis(C5) \\sim Ueq, Uanis(C15) \\sim Ueq: with sigma of 0.01 and sigma for
terminal atoms of 0.02
4.a Ternary CH refined with riding coordinates:
 C1(H1), C4(H4), C7(H7), C10(H10), C13(H13), C16(H16), C19(H19), C22(H22)
4.b Idealised Me refined as rotating group:
 C2(H2A,H2B,H2C), C3(H3A,H3B,H3C), C5(H5A,H5B,H5C), C6(H6A,H6B,H6C), C8(H8A,
 H8B,H8C), C9(H9A,H9B,H9C), C11(H11A,H11B,H11C), C12(H12A,H12B,H12C), C14(H14A,
 H14B,H14C), C15(H15A,H15B,H15C), C17(H17A,H17B,H17C), C18(H18A,H18B,H18C),
 C20(H20A,H20B,H20C), C21(H21A,H21B,H21C), C23(H23A,H23B,H23C), C24(H24A,H24B,
 H24C)
;
_olex2_submission_special_instructions 'No special instructions were received'

loop_
_space_group_symop_operation_xyz
'x, y, z'
'-x, y+1/2, -z+1/2'
'-x, -y, -z'
'x, -y-1/2, z-1/2'

loop_
_atom_site_label
_atom_site_type_symbol
_atom_site_fract_x
_atom_site_fract_y
_atom_site_fract_z
_atom_site_U_iso_or_equiv
_atom_site_adp_type
_atom_site_occupancy
_atom_site_site_symmetry_order
_atom_site_calc_flag
_atom_site_refinement_flags_posn
_atom_site_refinement_flags_adp
C1 C 0.5456(10) -0.1088(6) 0.1730(9) 0.0637(19) Uani 1 1 d . U
H1 H 0.5311 -0.1005 0.1111 0.076 Uiso 1 1 calc R .
C2 C 0.4357(14) -0.0884(10) 0.1492(16) 0.167(10) Uani 1 1 d . U
H2A H 0.3826 -0.0919 0.0834 0.251 Uiso 1 1 calc GR .
H2B H 0.4401 -0.0447 0.1676 0.251 Uiso 1 1 calc GR .
H2C H 0.4055 -0.1142 0.1796 0.251 Uiso 1 1 calc GR .
C3 C 0.5859(18) -0.1730(8) 0.1741(15) 0.147(8) Uani 1 1 d . U
H3A H 0.6388 -0.1864 0.2370 0.220 Uiso 1 1 calc GR .
H3B H 0.6281 -0.1743 0.1417 0.220 Uiso 1 1 calc GR .
H3C H 0.5178 -0.2011 0.1444 0.220 Uiso 1 1 calc GR .
C4 C 0.5959(9) 0.0894(5) 0.2004(7) 0.0489(16) Uani 1 1 d . U
H4 H 0.5659 0.0461 0.1789 0.059 Uiso 1 1 calc R .
C5 C 0.5722(17) 0.1058(10) 0.1159(12) 0.139(7) Uani 1 1 d . U
H5A H 0.6191 0.1426 0.1207 0.208 Uiso 1 1 calc GR .
H5B H 0.4883 0.1157 0.0768 0.208 Uiso 1 1 calc GR .
H5C H 0.5923 0.0710 0.0896 0.208 Uiso 1 1 calc GR .
C6 C 0.5265(13) 0.0944(10) 0.2407(12) 0.129(7) Uani 1 1 d . U
H6A H 0.5040 0.0525 0.2492 0.194 Uiso 1 1 calc GR .
H6B H 0.4554 0.1188 0.2011 0.194 Uiso 1 1 calc GR .
H6C H 0.5723 0.1152 0.2996 0.194 Uiso 1 1 calc GR .
C7 C 0.7763(12) 0.2548(5) 0.3379(9) 0.062(3) Uani 1 1 d . .
H7 H 0.7447 0.2505 0.3788 0.074 Uiso 1 1 calc R .
C8 C 0.6809(18) 0.2827(8) 0.2483(13) 0.149(8) Uani 1 1 d . .
H8A H 0.7061 0.2811 0.2044 0.223 Uiso 1 1 calc GR .
H8B H 0.6670 0.3263 0.2577 0.223 Uiso 1 1 calc GR .
H8C H 0.6079 0.2587 0.2251 0.223 Uiso 1 1 calc GR .
C9 C 0.8864(15) 0.2933(6) 0.3850(12) 0.096(5) Uani 1 1 d . .
H9A H 0.9346 0.2802 0.4485 0.143 Uiso 1 1 calc GR .
H9B H 0.8657 0.3376 0.3822 0.143 Uiso 1 1 calc GR .
H9C H 0.9311 0.2874 0.3551 0.143 Uiso 1 1 calc GR .
C10 C 1.1726(13) 0.0097(8) 0.2344(10) 0.091(5) Uani 1 1 d . .
H10 H 1.2075 -0.0320 0.2614 0.110 Uiso 1 1 calc R .
C11 C 1.2698(13) 0.0577(8) 0.2849(11) 0.103(6) Uani 1 1 d . .
H11A H 1.2391 0.0996 0.2614 0.155 Uiso 1 1 calc GR .
H11B H 1.3353 0.0484 0.2763 0.155 Uiso 1 1 calc GR .
H11C H 1.2976 0.0561 0.3497 0.155 Uiso 1 1 calc GR .
C12 C 1.1331(16) 0.0059(9) 0.1351(11) 0.121(7) Uani 1 1 d . .
H12A H 1.0743 -0.0274 0.1060 0.181 Uiso 1 1 calc GR .
H12B H 1.2011 -0.0034 0.1295 0.181 Uiso 1 1 calc GR .
H12C H 1.0984 0.0459 0.1057 0.181 Uiso 1 1 calc GR .
C13 C 0.8157(11) -0.0557(6) 0.1397(7) 0.060(3) Uani 1 1 d . .
H13 H 0.7372 -0.0751 0.1189 0.071 Uiso 1 1 calc R .
C14 C 0.8982(15) -0.1077(6) 0.1526(11) 0.090(5) Uani 1 1 d . .
H14A H 0.8989 -0.1386 0.1947 0.135 Uiso 1 1 calc GR .
H14B H 0.9777 -0.0909 0.1775 0.135 Uiso 1 1 calc GR .
H14C H 0.8720 -0.1277 0.0941 0.135 Uiso 1 1 calc GR .
C15 C 0.7968(14) -0.0068(8) 0.0686(8) 0.093(5) Uani 1 1 d . U
H15A H 0.8732 0.0097 0.0826 0.139 Uiso 1 1 calc GR .
H15B H 0.7483 0.0275 0.0691 0.139 Uiso 1 1 calc GR .
H15C H 0.7569 -0.0262 0.0084 0.139 Uiso 1 1 calc GR .
C16 C 0.6017(18) 0.1045(7) 0.5238(15) 0.120(7) Uani 1 1 d . .
H16 H 0.6739 0.1170 0.5822 0.144 Uiso 1 1 calc R .
C17 C 0.5872(17) 0.1615(6) 0.4791(12) 0.097(5) Uani 1 1 d . .
H17A H 0.6628 0.1745 0.4874 0.146 Uiso 1 1 calc GR .
H17B H 0.5595 0.1933 0.5043 0.146 Uiso 1 1 calc GR .
H17C H 0.5293 0.1563 0.4143 0.146 Uiso 1 1 calc GR .
C18 C 0.5325(12) 0.0858(6) 0.5633(11) 0.076(4) Uani 1 1 d . .
H18A H 0.4690 0.0578 0.5214 0.113 Uiso 1 1 calc GR .
H18B H 0.4987 0.1230 0.5742 0.113 Uiso 1 1 calc GR .
H18C H 0.5835 0.0641 0.6208 0.113 Uiso 1 1 calc GR .
C19 C 0.9511(11) 0.2526(5) 0.6537(8) 0.058(3) Uani 1 1 d . .
H19 H 0.9464 0.2336 0.7046 0.070 Uiso 1 1 calc R .
C20 C 1.0598(15) 0.2900(10) 0.6936(16) 0.167(11) Uani 1 1 d . .
H20A H 1.1270 0.2642 0.7364 0.251 Uiso 1 1 calc GR .
H20B H 1.0530 0.3260 0.7256 0.251 Uiso 1 1 calc GR .
H20C H 1.0717 0.3047 0.6453 0.251 Uiso 1 1 calc GR .
C21 C 0.8430(13) 0.2922(7) 0.5986(9) 0.091(5) Uani 1 1 d . .
H21A H 0.8537 0.3188 0.5574 0.137 Uiso 1 1 calc GR .
H21B H 0.8305 0.3184 0.6393 0.137 Uiso 1 1 calc GR .
H21C H 0.7744 0.2651 0.5633 0.137 Uiso 1 1 calc GR .
C22 C 1.2997(11) 0.2255(5) 0.5369(8) 0.0588(18) Uani 1 1 d D U
H22 H 1.3876 0.2285 0.5734 0.071 Uiso 1 1 calc R .
C23 C 1.271(2) 0.2317(10) 0.4439(14) 0.181(11) Uani 1 1 d D U
H23A H 1.3035 0.1960 0.4284 0.271 Uiso 1 1 calc GR .
H23B H 1.3050 0.2705 0.4375 0.271 Uiso 1 1 calc GR .
H23C H 1.1853 0.2327 0.4030 0.271 Uiso 1 1 calc GR .
C24 C 1.2605(17) 0.2741(7) 0.5777(12) 0.110(6) Uani 1 1 d . U
H24A H 1.1760 0.2694 0.5536 0.165 Uiso 1 1 calc GR .
H24B H 1.2758 0.3158 0.5625 0.165 Uiso 1 1 calc GR .
H24C H 1.3042 0.2691 0.6437 0.165 Uiso 1 1 calc GR .
O1 O 0.9179(5) 0.0234(3) 0.3802(4) 0.0270(13) Uani 1 1 d . .
O2 O 0.6396(6) -0.0647(4) 0.2141(5) 0.0600(18) Uani 1 1 d . U
O3 O 0.7152(6) 0.0652(3) 0.2636(5) 0.0472(15) Uani 1 1 d . U
O4 O 0.8057(6) 0.1931(3) 0.3207(4) 0.0450(17) Uani 1 1 d . .
O5 O 0.9425(6) 0.1056(3) 0.2852(4) 0.0398(16) Uani 1 1 d . .
O6 O 1.0786(6) 0.0192(3) 0.2486(4) 0.0386(15) Uani 1 1 d . .
O7 O 0.8538(6) -0.0248(3) 0.2266(4) 0.0399(15) Uani 1 1 d . .
O8 O 0.8245(5) 0.1020(3) 0.4535(4) 0.0318(14) Uani 1 1 d . .
O9 O 1.0186(5) 0.1371(3) 0.4691(4) 0.0318(14) Uani 1 1 d . .
O10 O 1.1519(5) 0.0498(3) 0.4339(4) 0.0302(14) Uani 1 1 d . .
O11 O 0.6543(5) 0.0547(3) 0.5043(4) 0.0393(15) Uani 1 1 d . .
O12 O 0.9554(6) 0.2019(3) 0.5996(5) 0.0501(18) Uani 1 1 d . .
O13 O 1.2768(7) 0.1636(3) 0.5528(5) 0.0563(17) Uani 1 1 d . U
O14 O 0.9231(5) 0.0634(3) 0.6149(4) 0.0321(14) Uani 1 1 d . .
O15 O 1.1394(5) 0.1029(3) 0.6323(4) 0.0326(14) Uani 1 1 d . .
O16 O 1.2630(5) 0.0251(3) 0.6012(4) 0.0302(13) Uani 1 1 d . .
Ti1 Ti 0.77306(14) -0.02437(8) 0.29879(11) 0.0336(4) Uani 1 1 d . .
Ti2 Ti 0.86731(15) 0.11387(8) 0.35006(11) 0.0346(5) Uani 1 1 d . .
Ti3 Ti 1.00655(15) 0.02414(8) 0.31350(11) 0.0335(4) Uani 1 1 d . .
Ti4 Ti 0.78295(14) 0.03242(7) 0.50121(11) 0.0307(4) Uani 1 1 d . .
Ti5 Ti 0.97374(14) 0.12644(8) 0.56423(11) 0.0323(4) Uani 1 1 d . .
Ti6 Ti 1.17433(15) 0.10202(7) 0.53273(11) 0.0308(4) Uani 1 1 d . .

loop_
_atom_site_aniso_label
_atom_site_aniso_U_11
_atom_site_aniso_U_22
_atom_site_aniso_U_33
_atom_site_aniso_U_23
_atom_site_aniso_U_13
_atom_site_aniso_U_12
C1 0.047(4) 0.076(5) 0.061(4) -0.018(3) 0.022(3) -0.012(3)
C2 0.049(10) 0.17(2) 0.21(2) 0.050(17) 0.024(12) -0.029(11)
C3 0.147(16) 0.108(14) 0.18(2) -0.092(14) 0.081(16) -0.060(13)
C4 0.040(3) 0.059(4) 0.038(3) 0.020(3) 0.013(3) 0.012(3)
C5 0.118(12) 0.218(16) 0.078(10) 0.060(10) 0.050(9) 0.070(11)
C6 0.065(10) 0.23(2) 0.084(12) 0.027(13) 0.035(9) 0.063(12)
C7 0.089(9) 0.040(6) 0.069(8) 0.012(6) 0.050(8) 0.023(6)
C8 0.164(18) 0.084(12) 0.111(15) 0.015(10) 0.011(13) 0.065(13)
C9 0.130(13) 0.045(7) 0.130(14) -0.008(8) 0.080(12) -0.011(9)
C10 0.074(10) 0.147(15) 0.067(10) -0.023(9) 0.046(9) -0.023(10)
C11 0.082(10) 0.148(16) 0.106(13) -0.037(11) 0.067(10) -0.043(10)
C12 0.130(15) 0.20(2) 0.079(12) -0.034(12) 0.084(12) -0.035(14)
C13 0.058(7) 0.090(9) 0.032(6) -0.022(6) 0.024(5) -0.016(6)
C14 0.118(12) 0.077(9) 0.088(11) -0.039(8) 0.062(10) -0.019(9)
C15 0.106(10) 0.141(12) 0.027(6) -0.001(7) 0.032(7) 0.019(9)
C16 0.172(17) 0.083(11) 0.21(2) 0.060(11) 0.170(17) 0.070(11)
C17 0.150(15) 0.051(8) 0.146(15) 0.010(9) 0.116(13) 0.021(9)
C18 0.076(9) 0.062(8) 0.134(13) -0.007(8) 0.086(10) 0.007(7)
C19 0.082(8) 0.037(6) 0.068(8) -0.007(5) 0.047(7) 0.017(6)
C20 0.080(11) 0.154(18) 0.22(2) -0.131(17) 0.044(14) -0.009(12)
C21 0.093(10) 0.086(10) 0.065(9) -0.019(8) 0.021(8) 0.039(8)
C22 0.074(4) 0.045(3) 0.066(4) -0.006(3) 0.042(4) -0.015(3)
C23 0.28(3) 0.167(18) 0.22(2) 0.135(17) 0.22(2) 0.138(19)
C24 0.140(14) 0.056(9) 0.118(14) -0.007(9) 0.057(12) 0.004(10)
O1 0.034(3) 0.033(3) 0.014(3) 0.005(2) 0.012(3) 0.003(3)
O2 0.044(4) 0.074(5) 0.058(4) -0.018(3) 0.025(3) -0.012(3)
O3 0.039(3) 0.058(4) 0.037(3) 0.020(3) 0.014(3) 0.011(3)
O4 0.057(4) 0.039(4) 0.039(4) 0.014(3) 0.026(3) 0.007(3)
O5 0.052(4) 0.040(4) 0.032(4) 0.012(3) 0.024(3) 0.003(3)
O6 0.049(4) 0.050(4) 0.022(3) -0.001(3) 0.022(3) 0.001(3)
O7 0.046(4) 0.051(4) 0.018(3) -0.005(3) 0.014(3) -0.004(3)
O8 0.036(3) 0.036(3) 0.030(3) 0.002(3) 0.021(3) 0.004(3)
O9 0.044(4) 0.028(3) 0.025(3) -0.001(2) 0.019(3) -0.006(3)
O10 0.036(3) 0.036(3) 0.023(3) -0.001(3) 0.019(3) 0.001(3)
O11 0.038(4) 0.041(4) 0.039(4) 0.002(3) 0.020(3) 0.002(3)
O12 0.072(5) 0.034(4) 0.053(5) -0.006(3) 0.039(4) 0.003(4)
O13 0.072(4) 0.044(3) 0.065(4) -0.006(3) 0.044(4) -0.015(3)
O14 0.038(3) 0.033(3) 0.026(3) -0.002(3) 0.017(3) 0.003(3)
O15 0.042(3) 0.031(3) 0.028(3) -0.005(3) 0.020(3) -0.004(3)
O16 0.033(3) 0.030(3) 0.029(3) -0.002(3) 0.017(3) 0.001(3)
Ti1 0.0358(9) 0.0413(10) 0.0198(8) -0.0017(7) 0.0118(7) -0.0028(7)
Ti2 0.0423(10) 0.0337(9) 0.0279(9) 0.0069(7) 0.0185(8) 0.0043(7)
Ti3 0.0398(10) 0.0416(10) 0.0235(9) 0.0014(7) 0.0196(8) 0.0004(8)
Ti4 0.0353(9) 0.0320(9) 0.0277(9) 0.0004(7) 0.0185(7) 0.0021(7)
Ti5 0.0396(9) 0.0281(8) 0.0328(10) -0.0031(7) 0.0215(8) -0.0003(7)
Ti6 0.0377(9) 0.0295(8) 0.0279(9) -0.0020(7) 0.0189(8) -0.0035(7)

loop_
_atom_type_symbol
_atom_type_description
_atom_type_scat_dispersion_real
_atom_type_scat_dispersion_imag
_atom_type_scat_source
C C 0.0033 0.0016 'International Tables Vol C Tables 4.2.6.8 and 6.1.1.4'
H H 0.0000 0.0000 'International Tables Vol C Tables 4.2.6.8 and 6.1.1.4'
O O 0.0106 0.0060 'International Tables Vol C Tables 4.2.6.8 and 6.1.1.4'
Ti Ti 0.2776 0.4457 'International Tables Vol C Tables 4.2.6.8 and 6.1.1.4'

loop_
_geom_angle_atom_site_label_1
_geom_angle_atom_site_label_2
_geom_angle_atom_site_label_3
_geom_angle
_geom_angle_site_symmetry_1
_geom_angle_site_symmetry_3
C2 C1 H1 92.5 . .
C2 C1 C3 128.9(15) . .
C2 C1 O2 117.5(13) . .
C3 C1 H1 92.5 . .
O2 C1 H1 92.5 . .
O2 C1 C3 113.1(11) . .
C1 C2 H2A 109.5 . .
C1 C2 H2B 109.5 . .
C1 C2 H2C 109.5 . .
H2A C2 H2B 109.5 . .
H2A C2 H2C 109.5 . .
H2B C2 H2C 109.5 . .
C1 C3 H3A 109.5 . .
C1 C3 H3B 109.5 . .
C1 C3 H3C 109.5 . .
H3A C3 H3B 109.5 . .
H3A C3 H3C 109.5 . .
H3B C3 H3C 109.5 . .
C5 C4 H4 91.0 . .
C5 C4 C6 131.1(12) . .
C5 C4 O3 116.1(11) . .
C6 C4 H4 91.0 . .
C6 C4 O3 112.7(10) . .
O3 C4 H4 91.0 . .
C4 C5 H5A 109.5 . .
C4 C5 H5B 109.5 . .
C4 C5 H5C 109.5 . .
H5A C5 H5B 109.5 . .
H5A C5 H5C 109.5 . .
H5B C5 H5C 109.5 . .
C4 C6 H6A 109.5 . .
C4 C6 H6B 109.5 . .
C4 C6 H6C 109.5 . .
H6A C6 H6B 109.5 . .
H6A C6 H6C 109.5 . .
H6B C6 H6C 109.5 . .
C8 C7 H7 108.7 . .
C9 C7 H7 108.7 . .
C9 C7 C8 113.4(13) . .
O4 C7 H7 108.7 . .
O4 C7 C8 108.6(11) . .
O4 C7 C9 108.6(10) . .
C7 C8 H8A 109.5 . .
C7 C8 H8B 109.5 . .
C7 C8 H8C 109.5 . .
H8A C8 H8B 109.5 . .
H8A C8 H8C 109.5 . .
H8B C8 H8C 109.5 . .
C7 C9 H9A 109.5 . .
C7 C9 H9B 109.5 . .
C7 C9 H9C 109.5 . .
H9A C9 H9B 109.5 . .
H9A C9 H9C 109.5 . .
H9B C9 H9C 109.5 . .
C11 C10 H10 106.5 . .
C12 C10 H10 106.5 . .
C12 C10 C11 112.0(13) . .
O6 C10 H10 106.5 . .
O6 C10 C11 111.6(12) . .
O6 C10 C12 113.1(12) . .
C10 C11 H11A 109.5 . .
C10 C11 H11B 109.5 . .
C10 C11 H11C 109.5 . .
H11A C11 H11B 109.5 . .
H11A C11 H11C 109.5 . .
H11B C11 H11C 109.5 . .
C10 C12 H12A 109.5 . .
C10 C12 H12B 109.5 . .
C10 C12 H12C 109.5 . .
H12A C12 H12B 109.5 . .
H12A C12 H12C 109.5 . .
H12B C12 H12C 109.5 . .
C14 C13 H13 107.0 . .
C14 C13 C15 115.2(11) . .
C15 C13 H13 107.0 . .
O7 C13 H13 107.0 . .
O7 C13 C14 110.4(10) . .
O7 C13 C15 109.8(10) . .
C13 C14 H14A 109.5 . .
C13 C14 H14B 109.5 . .
C13 C14 H14C 109.5 . .
H14A C14 H14B 109.5 . .
H14A C14 H14C 109.5 . .
H14B C14 H14C 109.5 . .
C13 C15 H15A 109.5 . .
C13 C15 H15B 109.5 . .
C13 C15 H15C 109.5 . .
H15A C15 H15B 109.5 . .
H15A C15 H15C 109.5 . .
H15B C15 H15C 109.5 . .
C17 C16 H16 96.2 . .
C17 C16 C18 124.0(13) . .
C17 C16 O11 117.8(12) . .
C18 C16 H16 96.2 . .
O11 C16 H16 96.2 . .
O11 C16 C18 114.8(12) . .
C16 C17 H17A 109.5 . .
C16 C17 H17B 109.5 . .
C16 C17 H17C 109.5 . .
H17A C17 H17B 109.5 . .
H17A C17 H17C 109.5 . .
H17B C17 H17C 109.5 . .
C16 C18 H18A 109.5 . .
C16 C18 H18B 109.5 . .
C16 C18 H18C 109.5 . .
H18A C18 H18B 109.5 . .
H18A C18 H18C 109.5 . .
H18B C18 H18C 109.5 . .
C20 C19 H19 107.9 . .
C20 C19 C21 111.8(12) . .
C21 C19 H19 107.9 . .
O12 C19 H19 107.9 . .
O12 C19 C20 110.3(10) . .
O12 C19 C21 111.0(10) . .
C19 C20 H20A 109.5 . .
C19 C20 H20B 109.5 . .
C19 C20 H20C 109.5 . .
H20A C20 H20B 109.5 . .
H20A C20 H20C 109.5 . .
H20B C20 H20C 109.5 . .
C19 C21 H21A 109.5 . .
C19 C21 H21B 109.5 . .
C19 C21 H21C 109.5 . .
H21A C21 H21B 109.5 . .
H21A C21 H21C 109.5 . .
H21B C21 H21C 109.5 . .
C23 C22 H22 103.7 . .
C23 C22 C24 120.3(13) . .
C24 C22 H22 103.7 . .
O13 C22 H22 103.7 . .
O13 C22 C23 110.0(12) . .
O13 C22 C24 113.2(10) . .
C22 C23 H23A 109.5 . .
C22 C23 H23B 109.5 . .
C22 C23 H23C 109.5 . .
H23A C23 H23B 109.5 . .
H23A C23 H23C 109.5 . .
H23B C23 H23C 109.5 . .
C22 C24 H24A 109.5 . .
C22 C24 H24B 109.5 . .
C22 C24 H24C 109.5 . .
H24A C24 H24B 109.5 . .
H24A C24 H24C 109.5 . .
H24B C24 H24C 109.5 . .
Ti1 O1 Ti2 104.0(3) . .
Ti1 O1 Ti3 103.8(3) . .
Ti2 O1 Ti3 93.4(2) . .
C1 O2 Ti1 161.2(8) . .
C4 O3 Ti1 130.1(6) . .
C4 O3 Ti2 129.1(6) . .
Ti1 O3 Ti2 100.5(3) . .
C7 O4 Ti2 155.9(7) . .
Ti2 O5 Ti3 104.1(3) . .
C10 O6 Ti3 156.5(8) . .
C13 O7 Ti1 128.4(6) . .
C13 O7 Ti3 130.7(6) . .
Ti1 O7 Ti3 100.7(3) . .
Ti4 O8 Ti2 135.1(3) . .
Ti4 O8 Ti5 99.1(3) . .
Ti5 O8 Ti2 101.8(3) . .
Ti5 O9 Ti2 103.6(3) . .
Ti6 O9 Ti2 132.9(3) . .
Ti6 O9 Ti5 100.3(3) . .
Ti4 O10 Ti3 103.6(3) 3_756 .
Ti6 O10 Ti3 133.2(3) . .
Ti6 O10 Ti4 100.9(3) . 3_756
C16 O11 Ti4 143.6(9) . .
C19 O12 Ti5 162.2(7) . .
C22 O13 Ti6 150.1(8) . .
Ti4 O14 Ti3 100.4(3) . 3_756
Ti5 O14 Ti3 136.1(3) . 3_756
Ti5 O14 Ti4 98.9(3) . .
Ti5 O15 Ti1 133.4(3) . 3_756
Ti5 O15 Ti6 100.4(3) . .
Ti6 O15 Ti1 100.1(3) . 3_756
Ti4 O16 Ti1 131.4(3) 3_756 3_756
Ti4 O16 Ti6 99.8(3) 3_756 .
Ti6 O16 Ti1 100.5(2) . 3_756
O1 Ti1 O3 78.6(3) . .
O1 Ti1 O7 78.9(2) . .
O1 Ti1 O15 87.9(2) . 3_756
O1 Ti1 O16 88.5(2) . 3_756
O1 Ti1 Ti2 38.55(16) . .
O1 Ti1 Ti3 38.79(16) . .
O1 Ti1 Ti6 87.16(16) . 3_756
O2 Ti1 O1 174.2(3) . .
O2 Ti1 O3 98.5(3) . .
O2 Ti1 O7 96.4(3) . .
O2 Ti1 O15 95.7(3) . 3_756
O2 Ti1 O16 96.6(3) . 3_756
O2 Ti1 Ti2 138.3(3) . .
O2 Ti1 Ti3 136.5(2) . .
O2 Ti1 Ti6 98.5(3) . 3_756
O3 Ti1 O15 164.3(3) . 3_756
O3 Ti1 Ti2 40.0(2) . .
O3 Ti1 Ti3 85.3(2) . .
O3 Ti1 Ti6 130.5(2) . 3_756
O7 Ti1 O3 93.4(3) . .
O7 Ti1 O15 91.8(3) . 3_756
O7 Ti1 Ti2 85.23(19) . .
O7 Ti1 Ti3 40.15(17) . .
O7 Ti1 Ti6 130.1(2) . 3_756
O15 Ti1 Ti2 125.96(18) 3_756 .
O15 Ti1 Ti3 89.19(18) 3_756 .
O15 Ti1 Ti6 39.58(17) 3_756 3_756
O16 Ti1 O3 92.4(3) 3_756 .
O16 Ti1 O7 164.8(2) 3_756 .
O16 Ti1 O15 79.2(2) 3_756 3_756
O16 Ti1 Ti2 90.27(17) 3_756 .
O16 Ti1 Ti3 126.70(17) 3_756 .
O16 Ti1 Ti6 39.61(16) 3_756 3_756
Ti2 Ti1 Ti3 55.89(5) . .
Ti6 Ti1 Ti2 112.14(7) 3_756 .
Ti6 Ti1 Ti3 111.79(7) 3_756 .
O1 Ti2 O3 76.9(2) . .
O1 Ti2 O8 82.6(2) . .
O1 Ti2 O9 87.3(2) . .
O1 Ti2 Ti1 37.48(16) . .
O1 Ti2 Ti3 43.46(16) . .
O1 Ti2 Ti5 84.03(16) . .
O3 Ti2 O8 87.5(3) . .
O3 Ti2 Ti1 39.42(18) . .
O3 Ti2 Ti3 90.3(2) . .
O3 Ti2 Ti5 123.5(2) . .
O4 Ti2 O1 173.7(3) . .
O4 Ti2 O3 97.9(3) . .
O4 Ti2 O5 103.0(3) . .
O4 Ti2 O8 93.7(3) . .
O4 Ti2 O9 96.7(3) . .
O4 Ti2 Ti1 137.2(2) . .
O4 Ti2 Ti3 141.2(2) . .
O4 Ti2 Ti5 96.1(2) . .
O5 Ti2 O1 81.6(2) . .
O5 Ti2 O3 98.6(3) . .
O5 Ti2 O8 161.3(3) . .
O5 Ti2 O9 94.2(3) . .
O5 Ti2 Ti1 90.1(2) . .
O5 Ti2 Ti3 38.27(19) . .
O5 Ti2 Ti5 130.6(2) . .
O8 Ti2 Ti1 83.36(16) . .
O8 Ti2 Ti3 124.64(16) . .
O8 Ti2 Ti5 37.06(17) . .
O9 Ti2 O3 157.9(3) . .
O9 Ti2 O8 75.1(2) . .
O9 Ti2 Ti1 123.17(17) . .
O9 Ti2 Ti3 88.58(18) . .
O9 Ti2 Ti5 38.04(17) . .
Ti1 Ti2 Ti5 105.88(6) . .
Ti3 Ti2 Ti1 62.18(6) . .
Ti3 Ti2 Ti5 110.69(7) . .
O1 Ti3 O7 76.6(2) . .
O1 Ti3 O10 86.8(2) . .
O1 Ti3 O14 82.8(2) . 3_756
O1 Ti3 Ti1 37.42(16) . .
O1 Ti3 Ti2 43.09(16) . .
O1 Ti3 Ti4 83.86(16) . 3_756
O5 Ti3 O1 80.6(2) . .
O5 Ti3 O7 98.0(3) . .
O5 Ti3 O10 94.3(3) . .
O5 Ti3 O14 161.1(3) . 3_756
O5 Ti3 Ti1 89.4(2) . .
O5 Ti3 Ti2 37.66(19) . .
O5 Ti3 Ti4 130.6(2) . 3_756
O6 Ti3 O1 175.3(3) . .
O6 Ti3 O5 101.9(3) . .
O6 Ti3 O7 99.0(3) . .
O6 Ti3 O10 96.9(3) . .
O6 Ti3 O14 95.3(3) . 3_756
O6 Ti3 Ti1 138.1(2) . .
O6 Ti3 Ti2 139.5(2) . .
O6 Ti3 Ti4 97.3(2) . 3_756
O7 Ti3 O14 86.9(2) . 3_756
O7 Ti3 Ti1 39.15(17) . .
O7 Ti3 Ti2 89.76(19) . .
O7 Ti3 Ti4 123.37(19) . 3_756
O10 Ti3 O7 157.3(2) . .
O10 Ti3 O14 75.7(2) . 3_756
O10 Ti3 Ti1 122.55(17) . .
O10 Ti3 Ti2 88.46(17) . .
O10 Ti3 Ti4 37.96(17) . 3_756
O14 Ti3 Ti1 82.84(17) 3_756 .
O14 Ti3 Ti2 124.71(17) 3_756 .
O14 Ti3 Ti4 37.76(16) 3_756 3_756
Ti1 Ti3 Ti4 105.47(6) . 3_756
Ti2 Ti3 Ti1 61.93(6) . .
Ti2 Ti3 Ti4 110.51(7) . 3_756
O8 Ti4 O10 141.0(3) . 3_756
O8 Ti4 O14 80.5(3) . .
O8 Ti4 O16 97.0(2) . 3_756
O8 Ti4 Ti3 115.25(19) . 3_756
O8 Ti4 Ti5 41.20(19) . .
O8 Ti4 Ti6 121.62(18) . 3_756
O10 Ti4 Ti3 38.43(17) 3_756 3_756
O10 Ti4 Ti5 110.44(18) 3_756 .
O10 Ti4 Ti6 38.45(16) 3_756 3_756
O11 Ti4 O8 107.4(3) . .
O11 Ti4 O10 110.6(3) . 3_756
O11 Ti4 O14 107.3(3) . .
O11 Ti4 O16 109.7(3) . 3_756
O11 Ti4 Ti3 114.8(2) . 3_756
O11 Ti4 Ti5 117.0(2) . .
O11 Ti4 Ti6 122.0(2) . 3_756
O14 Ti4 O10 80.3(2) . 3_756
O14 Ti4 Ti3 41.90(17) . 3_756
O14 Ti4 Ti5 39.61(17) . .
O14 Ti4 Ti6 109.35(18) . 3_756
O16 Ti4 O10 78.3(2) 3_756 3_756
O16 Ti4 O14 141.8(2) 3_756 .
O16 Ti4 Ti3 111.24(18) 3_756 3_756
O16 Ti4 Ti5 123.84(18) 3_756 .
O16 Ti4 Ti6 40.54(17) 3_756 3_756
Ti5 Ti4 Ti3 75.77(6) . 3_756
Ti5 Ti4 Ti6 120.02(7) . 3_756
Ti6 Ti4 Ti3 71.44(6) 3_756 3_756
O8 Ti5 O9 79.5(2) . .
O8 Ti5 Ti2 41.13(17) . .
O8 Ti5 Ti4 39.73(17) . .
O8 Ti5 Ti6 108.26(18) . .
O9 Ti5 Ti2 38.36(17) . .
O9 Ti5 Ti4 109.63(17) . .
O9 Ti5 Ti6 38.46(17) . .
O12 Ti5 O8 108.8(3) . .
O12 Ti5 O9 109.0(3) . .
O12 Ti5 O14 109.7(3) . .
O12 Ti5 O15 109.9(3) . .
O12 Ti5 Ti2 114.4(2) . .
O12 Ti5 Ti4 119.6(2) . .
O12 Ti5 Ti6 120.4(2) . .
O14 Ti5 O8 80.9(3) . .
O14 Ti5 O9 140.5(2) . .
O14 Ti5 O15 95.7(3) . .
O14 Ti5 Ti2 114.89(19) . .
O14 Ti5 Ti4 41.48(18) . .
O14 Ti5 Ti6 120.96(18) . .
O15 Ti5 O8 139.9(3) . .
O15 Ti5 O9 78.4(2) . .
O15 Ti5 Ti2 110.68(19) . .
O15 Ti5 Ti4 121.98(19) . .
O15 Ti5 Ti6 40.50(18) . .
Ti4 Ti5 Ti2 75.09(6) . .
Ti4 Ti5 Ti6 118.84(7) . .
Ti6 Ti5 Ti2 71.18(6) . .
O9 Ti6 O10 95.6(3) . .
O9 Ti6 O15 79.8(2) . .
O9 Ti6 O16 141.5(2) . .
O9 Ti6 Ti1 113.18(19) . 3_756
O9 Ti6 Ti4 120.83(18) . 3_756
O9 Ti6 Ti5 41.28(18) . .
O10 Ti6 O15 140.2(2) . .
O10 Ti6 O16 79.6(2) . .
O10 Ti6 Ti1 112.15(18) . 3_756
O10 Ti6 Ti4 40.65(17) . 3_756
O10 Ti6 Ti5 121.00(19) . .
O13 Ti6 O9 107.9(3) . .
O13 Ti6 O10 110.2(3) . .
O13 Ti6 O15 108.8(3) . .
O13 Ti6 O16 109.5(3) . .
O13 Ti6 Ti1 115.9(3) . 3_756
O13 Ti6 Ti4 122.0(3) . 3_756
O13 Ti6 Ti5 119.4(2) . .
O15 Ti6 O16 80.2(2) . .
O15 Ti6 Ti1 40.30(17) . 3_756
O15 Ti6 Ti4 108.98(17) . 3_756
O15 Ti6 Ti5 39.07(18) . .
O16 Ti6 Ti1 39.93(16) . 3_756
O16 Ti6 Ti4 39.66(17) . 3_756
O16 Ti6 Ti5 109.61(17) . .
Ti4 Ti6 Ti1 72.70(6) 3_756 3_756
Ti5 Ti6 Ti1 73.19(6) . 3_756
Ti5 Ti6 Ti4 117.85(7) . 3_756

loop_
_geom_bond_atom_site_label_1
_geom_bond_atom_site_label_2
_geom_bond_distance
_geom_bond_site_symmetry_2
C1 H1 0.9800 .
C1 C2 1.34(2) .
C1 C3 1.44(2) .
C1 O2 1.397(13) .
C2 H2A 0.9600 .
C2 H2B 0.9600 .
C2 H2C 0.9600 .
C3 H3A 0.9600 .
C3 H3B 0.9600 .
C3 H3C 0.9600 .
C4 H4 0.9800 .
C4 C5 1.343(18) .
C4 C6 1.395(17) .
C4 O3 1.443(11) .
C5 H5A 0.9600 .
C5 H5B 0.9600 .
C5 H5C 0.9600 .
C6 H6A 0.9600 .
C6 H6B 0.9600 .
C6 H6C 0.9600 .
C7 H7 0.9800 .
C7 C8 1.490(19) .
C7 C9 1.468(18) .
C7 O4 1.420(12) .
C8 H8A 0.9600 .
C8 H8B 0.9600 .
C8 H8C 0.9600 .
C9 H9A 0.9600 .
C9 H9B 0.9600 .
C9 H9C 0.9600 .
C10 H10 0.9800 .
C10 C11 1.490(19) .
C10 C12 1.482(19) .
C10 O6 1.382(14) .
C11 H11A 0.9600 .
C11 H11B 0.9600 .
C11 H11C 0.9600 .
C12 H12A 0.9600 .
C12 H12B 0.9600 .
C12 H12C 0.9600 .
C13 H13 0.9800 .
C13 C14 1.467(18) .
C13 C15 1.502(17) .
C13 O7 1.437(11) .
C14 H14A 0.9600 .
C14 H14B 0.9600 .
C14 H14C 0.9600 .
C15 H15A 0.9600 .
C15 H15B 0.9600 .
C15 H15C 0.9600 .
C16 H16 0.9800 .
C16 C17 1.372(18) .
C16 C18 1.431(17) .
C16 O11 1.381(15) .
C17 H17A 0.9600 .
C17 H17B 0.9600 .
C17 H17C 0.9600 .
C18 H18A 0.9600 .
C18 H18B 0.9600 .
C18 H18C 0.9600 .
C19 H19 0.9800 .
C19 C20 1.443(19) .
C19 C21 1.474(16) .
C19 O12 1.423(11) .
C20 H20A 0.9600 .
C20 H20B 0.9600 .
C20 H20C 0.9600 .
C21 H21A 0.9600 .
C21 H21B 0.9600 .
C21 H21C 0.9600 .
C22 H22 0.9800 .
C22 C23 1.423(15) .
C22 C24 1.466(17) .
C22 O13 1.387(12) .
C23 H23A 0.9600 .
C23 H23B 0.9600 .
C23 H23C 0.9600 .
C24 H24A 0.9600 .
C24 H24B 0.9600 .
C24 H24C 0.9600 .
O1 Ti1 1.937(6) .
O1 Ti2 1.983(6) .
O1 Ti3 1.997(6) .
O2 Ti1 1.787(7) .
O3 Ti1 1.995(7) .
O3 Ti2 2.021(7) .
O4 Ti2 1.799(6) .
O5 Ti2 1.825(6) .
O5 Ti3 1.851(6) .
O6 Ti3 1.786(6) .
O7 Ti1 1.989(6) .
O7 Ti3 2.031(6) .
O8 Ti2 2.115(6) .
O8 Ti4 1.880(6) .
O8 Ti5 1.938(6) .
O9 Ti2 2.010(6) .
O9 Ti5 1.996(6) .
O9 Ti6 1.881(6) .
O10 Ti3 2.001(6) .
O10 Ti4 1.980(6) 3_756
O10 Ti6 1.891(6) .
O11 Ti4 1.770(6) .
O12 Ti5 1.752(6) .
O13 Ti6 1.760(7) .
O14 Ti3 2.124(6) 3_756
O14 Ti4 1.948(6) .
O14 Ti5 1.875(6) .
O15 Ti1 1.996(6) 3_756
O15 Ti5 1.908(6) .
O15 Ti6 1.966(6) .
O16 Ti1 1.982(6) 3_756
O16 Ti4 1.934(6) 3_756
O16 Ti6 1.969(6) .
Ti1 O15 1.996(6) 3_756
Ti1 O16 1.982(6) 3_756
Ti1 Ti2 3.089(2) .
Ti1 Ti3 3.096(2) .
Ti1 Ti6 3.037(2) 3_756
Ti2 Ti3 2.898(2) .
Ti2 Ti5 3.147(3) .
Ti3 O14 2.124(6) 3_756
Ti3 Ti4 3.129(2) 3_756
Ti4 O10 1.980(6) 3_756
Ti4 O16 1.934(6) 3_756
Ti4 Ti3 3.129(2) 3_756
Ti4 Ti5 2.905(2) .
Ti4 Ti6 2.986(2) 3_756
Ti5 Ti6 2.977(2) .
Ti6 Ti1 3.037(2) 3_756
Ti6 Ti4 2.986(2) 3_756

loop_
_geom_torsion_atom_site_label_1
_geom_torsion_atom_site_label_2
_geom_torsion_atom_site_label_3
_geom_torsion_atom_site_label_4
_geom_torsion
_geom_torsion_site_symmetry_1
_geom_torsion_site_symmetry_4
C1 O2 Ti1 O3 -138(2) . .
C1 O2 Ti1 O7 127(2) . .
C1 O2 Ti1 O15 35(2) . 3_756
C1 O2 Ti1 O16 -45(2) . 3_756
C1 O2 Ti1 Ti2 -143(2) . .
C1 O2 Ti1 Ti3 130(2) . .
C1 O2 Ti1 Ti6 -5(2) . 3_756
C2 C1 O2 Ti1 109(2) . .
C3 C1 O2 Ti1 -63(3) . .
C5 C4 O3 Ti1 -99.8(14) . .
C5 C4 O3 Ti2 86.5(15) . .
C6 C4 O3 Ti1 83.1(14) . .
C6 C4 O3 Ti2 -90.5(14) . .
C7 O4 Ti2 O3 121.9(18) . .
C7 O4 Ti2 O5 -137.4(18) . .
C7 O4 Ti2 O8 33.9(18) . .
C7 O4 Ti2 O9 -41.5(18) . .
C7 O4 Ti2 Ti1 118.0(17) . .
C7 O4 Ti2 Ti3 -137.6(16) . .
C7 O4 Ti2 Ti5 -3.2(18) . .
C8 C7 O4 Ti2 -161.6(15) . .
C9 C7 O4 Ti2 75(2) . .
C10 O6 Ti3 O5 124(2) . .
C10 O6 Ti3 O7 -135(2) . .
C10 O6 Ti3 O10 28(2) . .
C10 O6 Ti3 O14 -48(2) . 3_756
C10 O6 Ti3 Ti1 -133(2) . .
C10 O6 Ti3 Ti2 124(2) . .
C10 O6 Ti3 Ti4 -10(2) . 3_756
C11 C10 O6 Ti3 -63(3) . .
C12 C10 O6 Ti3 169.4(14) . .
C14 C13 O7 Ti1 -112.4(10) . .
C14 C13 O7 Ti3 62.8(13) . .
C15 C13 O7 Ti1 119.5(9) . .
C15 C13 O7 Ti3 -65.3(13) . .
C16 O11 Ti4 O8 -40.3(16) . .
C16 O11 Ti4 O10 130.9(15) . 3_756
C16 O11 Ti4 O14 44.9(16) . .
C16 O11 Ti4 O16 -144.6(15) . 3_756
C16 O11 Ti4 Ti3 89.3(16) . 3_756
C16 O11 Ti4 Ti5 3.3(16) . .
C16 O11 Ti4 Ti6 172.1(15) . 3_756
C17 C16 O11 Ti4 55(3) . .
C18 C16 O11 Ti4 -145.5(12) . .
C19 O12 Ti5 O8 123(2) . .
C19 O12 Ti5 O9 -152(2) . .
C19 O12 Ti5 O14 36(2) . .
C19 O12 Ti5 O15 -68(2) . .
C19 O12 Ti5 Ti2 167(2) . .
C19 O12 Ti5 Ti4 81(2) . .
C19 O12 Ti5 Ti6 -112(2) . .
C20 C19 O12 Ti5 99(3) . .
C21 C19 O12 Ti5 -137(2) . .
C22 O13 Ti6 O9 -11.0(15) . .
C22 O13 Ti6 O10 92.2(14) . .
C22 O13 Ti6 O15 -96.0(14) . .
C22 O13 Ti6 O16 178.0(13) . .
C22 O13 Ti6 Ti1 -139.1(13) . 3_756
C22 O13 Ti6 Ti4 135.9(13) . 3_756
C22 O13 Ti6 Ti5 -54.6(15) . .
C23 C22 O13 Ti6 -67.9(19) . .
C24 C22 O13 Ti6 69.8(18) . .
Ti2 O5 Ti3 O1 4.2(3) . .
Ti2 O5 Ti3 O6 -179.9(3) . .
Ti2 O5 Ti3 O7 79.1(3) . .
Ti2 O5 Ti3 O10 -81.8(3) . .
Ti2 O5 Ti3 O14 -24.8(10) . 3_756
Ti2 O5 Ti3 Ti1 40.8(3) . .
Ti2 O5 Ti3 Ti4 -69.3(4) . 3_756
Ti2 O8 Ti4 O10 61.6(6) . 3_756
Ti2 O8 Ti4 O11 -131.7(4) . .
Ti2 O8 Ti4 O14 123.1(5) . .
Ti2 O8 Ti4 O16 -18.4(5) . 3_756
Ti2 O8 Ti4 Ti3 99.1(4) . 3_756
Ti2 O8 Ti4 Ti5 117.0(5) . .
Ti2 O8 Ti4 Ti6 16.1(5) . 3_756
Ti2 O9 Ti6 O10 12.7(4) . .
Ti2 O9 Ti6 O13 126.0(4) . .
Ti2 O9 Ti6 O15 -127.4(4) . .
Ti2 O9 Ti6 O16 -67.7(6) . .
Ti2 O9 Ti6 Ti1 -104.3(4) . 3_756
Ti2 O9 Ti6 Ti4 -21.3(5) . 3_756
Ti2 O9 Ti6 Ti5 -119.6(5) . .
Ti3 O5 Ti2 O1 -4.2(3) . .
Ti3 O5 Ti2 O3 -79.5(3) . .
Ti3 O5 Ti2 O4 -179.8(3) . .
Ti3 O5 Ti2 O8 28.4(10) . .
Ti3 O5 Ti2 O9 82.4(3) . .
Ti3 O5 Ti2 Ti1 -40.9(3) . .
Ti3 O5 Ti2 Ti5 70.4(4) . .
Ti3 O10 Ti6 O9 -11.9(4) . .
Ti3 O10 Ti6 O13 -123.4(5) . .
Ti3 O10 Ti6 O15 68.8(6) . .
Ti3 O10 Ti6 O16 129.5(4) . .
Ti3 O10 Ti6 Ti1 105.9(4) . 3_756
Ti3 O10 Ti6 Ti4 120.6(5) . 3_756
Ti3 O10 Ti6 Ti5 22.8(5) . .
Ti3 O14 Ti5 O8 121.2(4) 3_756 .
Ti3 O14 Ti5 O9 60.3(6) 3_756 .
Ti3 O14 Ti5 O12 -132.0(4) 3_756 .
Ti3 O14 Ti5 O15 -18.5(5) 3_756 .
Ti3 O14 Ti5 Ti2 97.5(4) 3_756 .
Ti3 O14 Ti5 Ti4 115.1(5) 3_756 .
Ti3 O14 Ti5 Ti6 15.3(5) 3_756 .
Ti4 O10 Ti6 O9 -132.6(3) 3_756 .
Ti4 O10 Ti6 O13 116.0(3) 3_756 .
Ti4 O10 Ti6 O15 -51.8(5) 3_756 .
Ti4 O10 Ti6 O16 8.9(2) 3_756 .
Ti4 O10 Ti6 Ti1 -14.7(3) 3_756 3_756
Ti4 O10 Ti6 Ti5 -97.9(2) 3_756 .
Ti4 O14 Ti5 O8 6.1(2) . .
Ti4 O14 Ti5 O9 -54.9(5) . .
Ti4 O14 Ti5 O12 112.9(3) . .
Ti4 O14 Ti5 O15 -133.6(3) . .
Ti4 O14 Ti5 Ti2 -17.7(3) . .
Ti4 O14 Ti5 Ti6 -99.8(2) . .
Ti5 O8 Ti4 O10 -55.4(5) . 3_756
Ti5 O8 Ti4 O11 111.3(3) . .
Ti5 O8 Ti4 O14 6.1(2) . .
Ti5 O8 Ti4 O16 -135.4(2) . 3_756
Ti5 O8 Ti4 Ti3 -17.9(3) . 3_756
Ti5 O8 Ti4 Ti6 -100.9(2) . 3_756
Ti5 O9 Ti6 O10 132.3(3) . .
Ti5 O9 Ti6 O13 -114.4(3) . .
Ti5 O9 Ti6 O15 -7.8(2) . .
Ti5 O9 Ti6 O16 51.9(5) . .
Ti5 O9 Ti6 Ti1 15.3(3) . 3_756
Ti5 O9 Ti6 Ti4 98.3(2) . 3_756
